data_4071791
loop_
_publ_author_name
'Kameo, Hajime'
'Suzuki, Hiroharu'

_publ_section_title
;
 Synthesis of Trinuclear Osmium Polyhydrido Clusters
 [{(C5Me5)Os}3(\m-H)6]+and {(C5Me5)Os}3(\m-H)3(\m3-H)2and Comparison with
 the Ruthenium Analogues
;
_journal_issue 16
_journal_name_full Organometallics
_journal_page_first 4248
_journal_paper_doi 10.1021/om8003866
_journal_volume 27
_journal_year 2008
_chemical_formula_sum 'C30 H50 Os3'
_chemical_formula_weight 981.30
_chemical_name_systematic
;
 ?
;
_space_group_IT_number 2
_symmetry_cell_setting triclinic
_symmetry_space_group_name_Hall '-P 1'
_symmetry_space_group_name_H-M 'P -1'
_atom_sites_solution_hydrogens geom
_atom_sites_solution_primary direct
_atom_sites_solution_secondary difmap
_audit_creation_method SHELXL-97
_cell_angle_alpha 71.327(2)
_cell_angle_beta 73.298(4)
_cell_angle_gamma 60.641(4)
_cell_formula_units_Z 2
_cell_length_a 11.0085(10)
_cell_length_b 11.0311(6)
_cell_length_c 15.1064(7)
_cell_measurement_reflns_used 17712
_cell_measurement_temperature 153(2)
_cell_measurement_theta_max 30.03
_cell_measurement_theta_min 2.98
_cell_volume 1495.67(18)
_computing_cell_refinement 'PROCESS-AUTO (T.Higashi, 1998)'
_computing_data_collection 'PROCESS-AUTO (T.Higashi, 1998)'
_computing_data_reduction 'PROCESS-AUTO (T.Higashi, 1998)'
_computing_molecular_graphics 'ORTEX (P.McArdle, 1995)'
_computing_publication_material SHELXL-97
_computing_structure_refinement 'SHELXL-97 (Sheldrick, 1997)'
_computing_structure_solution 'SHELXS-97 (Sheldrick, 1990)'
_diffrn_ambient_temperature 153(2)
_diffrn_detector_area_resol_mean 100
_diffrn_measured_fraction_theta_full 0.983
_diffrn_measured_fraction_theta_max 0.983
_diffrn_measurement_device_type 'Rigaku R-AXIS RAPID Imaging Plate'
_diffrn_measurement_method 'oscillation photograph'
_diffrn_radiation_monochromator graphite
_diffrn_radiation_source 'Rigaku Rotating Anode ultraX18'
_diffrn_radiation_type MoK\a
_diffrn_radiation_wavelength 0.71069
_diffrn_reflns_av_R_equivalents 0.0664
_diffrn_reflns_av_sigmaI/netI 0.0887
_diffrn_reflns_limit_h_max 15
_diffrn_reflns_limit_h_min -15
_diffrn_reflns_limit_k_max 15
_diffrn_reflns_limit_k_min -12
_diffrn_reflns_limit_l_max 21
_diffrn_reflns_limit_l_min -20
_diffrn_reflns_number 17712
_diffrn_reflns_theta_full 30.03
_diffrn_reflns_theta_max 30.03
_diffrn_reflns_theta_min 2.98
_exptl_absorpt_coefficient_mu 12.727
_exptl_absorpt_correction_T_max 0.7226
_exptl_absorpt_correction_T_min 0.4020
_exptl_absorpt_correction_type numerical
_exptl_absorpt_process_details 'NUMABS (T.Higashi, 1999)'
_exptl_crystal_colour green
_exptl_crystal_density_diffrn 2.179
_exptl_crystal_density_meas ?
_exptl_crystal_density_method 'not measured'
_exptl_crystal_description block
_exptl_crystal_F_000 916
_exptl_crystal_size_max 0.250
_exptl_crystal_size_mid 0.200
_exptl_crystal_size_min 0.100
_refine_diff_density_max 4.974
_refine_diff_density_min -4.630
_refine_diff_density_rms 0.319
_refine_ls_extinction_coef 0.0017(2)
_refine_ls_extinction_expression Fc^*^=kFc[1+0.001xFc^2^\l^3^/sin(2\q)]^-1/4^
_refine_ls_extinction_method SHELXL
_refine_ls_goodness_of_fit_ref 1.049
_refine_ls_hydrogen_treatment ref
_refine_ls_matrix_type full
_refine_ls_number_parameters 314
_refine_ls_number_reflns 8598
_refine_ls_number_restraints 0
_refine_ls_restrained_S_all 1.049
_refine_ls_R_factor_all 0.0429
_refine_ls_R_factor_gt 0.0398
_refine_ls_shift/su_max 0.106
_refine_ls_shift/su_mean 0.002
_refine_ls_structure_factor_coef Fsqd
_refine_ls_weighting_details 'calc w=1/[\s^2^(Fo^2^)+(0.0372P)^2^+1.0659P] where P=(Fo^2^+2Fc^2^)/3'
_refine_ls_weighting_scheme calc
_refine_ls_wR_factor_gt 0.0968
_refine_ls_wR_factor_ref 0.0997
_reflns_number_gt 7871
_reflns_number_total 8613
_reflns_threshold_expression >2sigma(I)
_cod_data_source_file om8003866-file002.cif
_cod_data_source_block 7
_cod_depositor_comments
;
The following automatic conversions were performed:

'_symmetry_cell_setting' value 'Triclinic' changed to 'triclinic'
according to /home/saulius/struct/CIF-dictionaries/cif_core.dic
dictionary named 'cif_core.dic' version 2.4.1 from 2010-06-29.

Automatic conversion script
Id: cif_fix_values 1715 2011-07-08 13:25:40Z adriana 

The following automatic conversions were performed:

'_exptl_crystal_density_meas' value 'not measured' was changed to '?'
- the value is perceived as not measured.

Automatic conversion script
Id: cif_fix_values 3008 2015-01-20 13:52:24Z robertas 
;
_cod_original_sg_symbol_H-M P-1
_cod_database_code 4071791

loop_
_symmetry_equiv_pos_as_xyz
'x, y, z'
'-x, -y, -z'

loop_
_atom_site_label
_atom_site_type_symbol
_atom_site_fract_x
_atom_site_fract_y
_atom_site_fract_z
_atom_site_U_iso_or_equiv
_atom_site_adp_type
_atom_site_occupancy
_atom_site_symmetry_multiplicity
_atom_site_calc_flag
_atom_site_refinement_flags
Os1 Os 0.039526(19) 0.602317(18) 0.253148(12) 0.02055(7) Uani 1 1 d .
Os2 Os -0.239787(18) 0.692994(17) 0.256292(11) 0.01941(7) Uani 1 1 d .
Os3 Os -0.052260(19) 0.419449(17) 0.243205(11) 0.01922(7) Uani 1 1 d .
C1 C 0.2493(6) 0.5914(8) 0.1856(4) 0.0420(15) Uani 1 1 d .
C2 C 0.1530(8) 0.7356(8) 0.1925(5) 0.0514(19) Uani 1 1 d .
C3 C 0.1034(7) 0.7388(7) 0.2888(5) 0.0391(14) Uani 1 1 d .
C4 C 0.1639(6) 0.5990(6) 0.3430(4) 0.0282(10) Uani 1 1 d .
C5 C 0.2571(6) 0.5070(6) 0.2794(4) 0.0283(10) Uani 1 1 d .
C6 C 0.3359(10) 0.5382(14) 0.0954(5) 0.093(4) Uani 1 1 d .
H6A H 0.2836 0.5979 0.0424 0.139 Uiso 1 1 calc R
H6B H 0.3535 0.4393 0.1038 0.139 Uiso 1 1 calc R
H6C H 0.4261 0.5431 0.0821 0.139 Uiso 1 1 calc R
C7 C 0.1176(12) 0.8641(11) 0.1103(7) 0.097(4) Uani 1 1 d .
H7A H 0.1332 0.8332 0.0523 0.145 Uiso 1 1 calc R
H7B H 0.1784 0.9099 0.1020 0.145 Uiso 1 1 calc R
H7C H 0.0186 0.9321 0.1235 0.145 Uiso 1 1 calc R
C8 C 0.0091(10) 0.8731(8) 0.3316(8) 0.075(3) Uani 1 1 d .
H8A H -0.0672 0.8584 0.3793 0.113 Uiso 1 1 calc R
H8B H -0.0314 0.9558 0.2813 0.113 Uiso 1 1 calc R
H8C H 0.0662 0.8898 0.3613 0.113 Uiso 1 1 calc R
C9 C 0.1472(7) 0.5577(7) 0.4491(4) 0.0420(14) Uani 1 1 d .
H9A H 0.1661 0.4572 0.4701 0.063 Uiso 1 1 calc R
H9B H 0.0506 0.6166 0.4759 0.063 Uiso 1 1 calc R
H9C H 0.2140 0.5724 0.4707 0.063 Uiso 1 1 calc R
C10 C 0.3538(8) 0.3521(8) 0.3076(6) 0.056(2) Uani 1 1 d .
H10A H 0.2987 0.3017 0.3491 0.084 Uiso 1 1 calc R
H10B H 0.4237 0.3412 0.3413 0.084 Uiso 1 1 calc R
H10C H 0.4022 0.3122 0.2509 0.084 Uiso 1 1 calc R
C11 C -0.3797(6) 0.9074(6) 0.2809(5) 0.0426(15) Uani 1 1 d .
C12 C -0.3813(7) 0.9043(7) 0.1897(5) 0.056(2) Uani 1 1 d .
C13 C -0.4377(7) 0.8047(8) 0.1966(5) 0.052(2) Uani 1 1 d .
C14 C -0.4679(6) 0.7505(7) 0.2918(5) 0.0413(14) Uani 1 1 d .
C15 C -0.4307(6) 0.8109(7) 0.3447(4) 0.0375(13) Uani 1 1 d .
C16 C -0.3457(13) 1.0028(11) 0.3126(12) 0.143(7) Uani 1 1 d .
H16A H -0.2729 0.9441 0.3533 0.215 Uiso 1 1 calc R
H16B H -0.4310 1.0659 0.3479 0.215 Uiso 1 1 calc R
H16C H -0.3111 1.0600 0.2570 0.215 Uiso 1 1 calc R
C17 C -0.3388(11) 0.9922(12) 0.0980(8) 0.152(8) Uani 1 1 d .
H17A H -0.3242 0.9508 0.0451 0.228 Uiso 1 1 calc R
H17B H -0.2511 0.9927 0.1005 0.228 Uiso 1 1 calc R
H17C H -0.4137 1.0900 0.0890 0.228 Uiso 1 1 calc R
C18 C -0.4643(11) 0.7697(14) 0.1171(9) 0.135(7) Uani 1 1 d .
H18A H -0.3957 0.7786 0.0604 0.202 Uiso 1 1 calc R
H18B H -0.5600 0.8359 0.1035 0.202 Uiso 1 1 calc R
H18C H -0.4543 0.6720 0.1360 0.202 Uiso 1 1 calc R
C19 C -0.5403(10) 0.6555(10) 0.3334(12) 0.128(6) Uani 1 1 d .
H19A H -0.5181 0.6040 0.3972 0.192 Uiso 1 1 calc R
H19B H -0.5076 0.5871 0.2935 0.192 Uiso 1 1 calc R
H19C H -0.6425 0.7131 0.3366 0.192 Uiso 1 1 calc R
C20 C -0.4626(10) 0.7900(12) 0.4514(5) 0.097(4) Uani 1 1 d .
H20A H -0.4740 0.7022 0.4792 0.145 Uiso 1 1 calc R
H20B H -0.5498 0.8711 0.4694 0.145 Uiso 1 1 calc R
H20C H -0.3845 0.7833 0.4746 0.145 Uiso 1 1 calc R
C21 C 0.0425(6) 0.1892(5) 0.3044(3) 0.0291(11) Uani 1 1 d .
C22 C -0.1032(7) 0.2382(5) 0.3075(3) 0.0311(12) Uani 1 1 d .
C23 C -0.1326(6) 0.2928(5) 0.2123(3) 0.0248(10) Uani 1 1 d .
C24 C -0.0025(6) 0.2796(5) 0.1504(3) 0.0276(10) Uani 1 1 d .
C25 C 0.1085(6) 0.2123(5) 0.2070(4) 0.0287(11) Uani 1 1 d .
C26 C 0.1232(9) 0.1164(7) 0.3874(5) 0.053(2) Uani 1 1 d .
H26A H 0.1918 0.1531 0.3787 0.079 Uiso 1 1 calc R
H26B H 0.1729 0.0135 0.3908 0.079 Uiso 1 1 calc R
H26C H 0.0571 0.1355 0.4461 0.079 Uiso 1 1 calc R
C27 C -0.2078(9) 0.2248(7) 0.3943(4) 0.0484(18) Uani 1 1 d .
H27A H -0.2991 0.3084 0.3879 0.073 Uiso 1 1 calc R
H27B H -0.1741 0.2183 0.4498 0.073 Uiso 1 1 calc R
H27C H -0.2187 0.1387 0.4022 0.073 Uiso 1 1 calc R
C28 C -0.2693(7) 0.3446(7) 0.1801(5) 0.0425(14) Uani 1 1 d .
H28A H -0.3476 0.3821 0.2301 0.064 Uiso 1 1 calc R
H28B H -0.2728 0.2655 0.1663 0.064 Uiso 1 1 calc R
H28C H -0.2773 0.4201 0.1229 0.064 Uiso 1 1 calc R
C29 C 0.0181(8) 0.3132(7) 0.0442(4) 0.0418(14) Uani 1 1 d .
H29A H 0.1041 0.3269 0.0188 0.063 Uiso 1 1 calc R
H29B H -0.0632 0.4005 0.0221 0.063 Uiso 1 1 calc R
H29C H 0.0269 0.2342 0.0224 0.063 Uiso 1 1 calc R
C30 C 0.2632(6) 0.1645(7) 0.1713(5) 0.0469(16) Uani 1 1 d .
H30A H 0.3123 0.1409 0.2236 0.070 Uiso 1 1 calc R
H30B H 0.2781 0.2411 0.1219 0.070 Uiso 1 1 calc R
H30C H 0.3003 0.0801 0.1450 0.070 Uiso 1 1 calc R

loop_
_atom_site_aniso_label
_atom_site_aniso_U_11
_atom_site_aniso_U_22
_atom_site_aniso_U_33
_atom_site_aniso_U_23
_atom_site_aniso_U_13
_atom_site_aniso_U_12
Os1 0.01894(11) 0.01978(11) 0.02714(11) -0.00378(7) -0.00457(7) -0.01190(8)
Os2 0.01597(11) 0.01606(10) 0.02598(11) -0.00341(7) -0.00328(6) -0.00755(8)
Os3 0.02130(11) 0.01472(10) 0.02369(10) -0.00455(6) -0.00340(7) -0.00926(8)
C1 0.026(3) 0.084(5) 0.032(3) -0.014(3) -0.002(2) -0.037(3)
C2 0.049(4) 0.061(4) 0.056(4) 0.027(3) -0.027(3) -0.047(4)
C3 0.040(4) 0.037(3) 0.061(4) -0.002(2) -0.023(3) -0.030(3)
C4 0.025(3) 0.026(2) 0.039(3) -0.0089(19) -0.0084(19) -0.013(2)
C5 0.023(3) 0.034(3) 0.032(2) -0.0067(19) -0.0063(18) -0.015(2)
C6 0.059(5) 0.212(13) 0.044(4) -0.056(6) 0.021(3) -0.084(7)
C7 0.107(8) 0.104(8) 0.102(7) 0.068(6) -0.062(6) -0.093(7)
C8 0.064(6) 0.031(4) 0.147(8) -0.030(4) -0.053(6) -0.008(4)
C9 0.041(4) 0.062(4) 0.034(3) -0.012(2) -0.003(2) -0.031(3)
C10 0.032(4) 0.049(4) 0.090(5) -0.032(4) -0.025(3) -0.002(3)
C11 0.013(3) 0.027(3) 0.088(5) -0.022(3) -0.011(3) -0.002(2)
C12 0.023(3) 0.029(3) 0.066(4) 0.025(3) 0.004(3) 0.000(2)
C13 0.026(3) 0.057(4) 0.059(4) -0.036(3) -0.026(3) 0.016(3)
C14 0.014(3) 0.036(3) 0.074(4) -0.013(3) -0.004(2) -0.012(2)
C15 0.022(3) 0.039(3) 0.036(3) -0.013(2) -0.002(2) -0.001(2)
C16 0.068(8) 0.059(7) 0.34(2) -0.111(10) -0.064(10) 0.003(5)
C17 0.057(6) 0.098(8) 0.127(9) 0.082(7) 0.022(6) 0.013(6)
C18 0.085(8) 0.149(11) 0.141(10) -0.105(9) -0.090(8) 0.054(7)
C19 0.029(5) 0.047(5) 0.289(17) -0.003(7) -0.014(7) -0.027(4)
C20 0.062(6) 0.130(9) 0.041(4) -0.033(5) -0.001(4) 0.006(6)
C21 0.046(3) 0.010(2) 0.032(2) 0.0008(16) -0.018(2) -0.009(2)
C22 0.048(4) 0.020(2) 0.031(2) -0.0061(17) -0.001(2) -0.021(2)
C23 0.031(3) 0.021(2) 0.031(2) -0.0058(17) -0.0043(18) -0.017(2)
C24 0.035(3) 0.020(2) 0.034(2) -0.0099(17) -0.0033(19) -0.015(2)
C25 0.028(3) 0.016(2) 0.040(3) -0.0126(18) -0.0036(19) -0.006(2)
C26 0.085(6) 0.028(3) 0.051(4) 0.003(2) -0.039(4) -0.020(3)
C27 0.081(5) 0.039(3) 0.034(3) -0.011(2) 0.014(3) -0.043(4)
C28 0.038(4) 0.047(4) 0.060(4) -0.015(3) -0.010(3) -0.028(3)
C29 0.057(4) 0.049(4) 0.026(3) -0.009(2) -0.001(2) -0.030(3)
C30 0.023(3) 0.040(4) 0.068(4) -0.028(3) -0.002(3) 0.000(3)

loop_
_atom_type_symbol
_atom_type_description
_atom_type_scat_dispersion_real
_atom_type_scat_dispersion_imag
_atom_type_scat_source
C C 0.0033 0.0016 'International Tables Vol C Tables 4.2.6.8 and 6.1.1.4'
H H 0.0000 0.0000 'International Tables Vol C Tables 4.2.6.8 and 6.1.1.4'
Os Os -1.2165 7.6030 'International Tables Vol C Tables 4.2.6.8 and 6.1.1.4'

loop_
_geom_angle_atom_site_label_1
_geom_angle_atom_site_label_2
_geom_angle_atom_site_label_3
_geom_angle
C4 Os1 C5 38.24(19)
C4 Os1 C3 37.7(2)
C5 Os1 C3 63.1(2)
C4 Os1 C1 63.6(2)
C5 Os1 C1 37.8(2)
C3 Os1 C1 63.0(3)
C4 Os1 C2 63.2(2)
C5 Os1 C2 63.2(2)
C3 Os1 C2 37.3(3)
C1 Os1 C2 38.0(3)
C4 Os1 Os2 135.47(14)
C5 Os1 Os2 168.70(14)
C3 Os1 Os2 118.24(18)
C1 Os1 Os2 153.50(16)
C2 Os1 Os2 125.37(19)
C4 Os1 Os3 135.11(14)
C5 Os1 Os3 116.19(14)
C3 Os1 Os3 169.68(18)
C1 Os1 Os3 123.48(18)
C2 Os1 Os3 152.8(2)
Os2 Os1 Os3 60.246(8)
C12 Os2 C15 62.8(2)
C12 Os2 C11 37.3(3)
C15 Os2 C11 37.9(3)
C12 Os2 C13 39.3(3)
C15 Os2 C13 63.0(2)
C11 Os2 C13 64.0(2)
C12 Os2 C14 63.0(2)
C15 Os2 C14 38.2(2)
C11 Os2 C14 63.5(2)
C13 Os2 C14 36.4(3)
C12 Os2 Os1 124.9(2)
C15 Os2 Os1 133.66(17)
C11 Os2 Os1 116.02(16)
C13 Os2 Os1 155.6(2)
C14 Os2 Os1 167.78(18)
C12 Os2 Os3 148.9(2)
C15 Os2 Os3 140.40(17)
C11 Os2 Os3 173.45(18)
C13 Os2 Os3 121.96(18)
C14 Os2 Os3 119.24(16)
Os1 Os2 Os3 59.893(7)
C24 Os3 C22 63.93(19)
C24 Os3 C23 38.29(19)
C22 Os3 C23 38.16(19)
C24 Os3 C21 63.67(19)
C22 Os3 C21 37.5(2)
C23 Os3 C21 63.31(19)
C24 Os3 C25 38.2(2)
C22 Os3 C25 63.6(2)
C23 Os3 C25 63.8(2)
C21 Os3 C25 38.11(19)
C24 Os3 Os1 137.23(14)
C22 Os3 Os1 151.04(14)
C23 Os3 Os1 170.78(13)
C21 Os3 Os1 124.24(15)
C25 Os3 Os1 117.96(15)
C24 Os3 Os2 135.98(14)
C22 Os3 Os2 123.35(15)
C23 Os3 Os2 116.67(14)
C21 Os3 Os2 151.47(14)
C25 Os3 Os2 170.37(14)
Os1 Os3 Os2 59.861(9)
C5 C1 C2 107.5(5)
C5 C1 C6 125.7(7)
C2 C1 C6 126.7(7)
C5 C1 Os1 70.9(3)
C2 C1 Os1 71.0(3)
C6 C1 Os1 126.6(5)
C3 C2 C1 108.0(5)
C3 C2 C7 125.9(9)
C1 C2 C7 126.0(8)
C3 C2 Os1 71.2(3)
C1 C2 Os1 70.9(3)
C7 C2 Os1 126.2(5)
C2 C3 C4 108.8(6)
C2 C3 C8 126.8(7)
C4 C3 C8 124.2(6)
C2 C3 Os1 71.5(3)
C4 C3 Os1 70.1(3)
C8 C3 Os1 128.7(5)
C3 C4 C5 108.0(5)
C3 C4 C9 125.6(5)
C5 C4 C9 126.0(5)
C3 C4 Os1 72.2(3)
C5 C4 Os1 71.8(3)
C9 C4 Os1 127.4(4)
C1 C5 C4 107.7(5)
C1 C5 C10 126.6(6)
C4 C5 C10 125.6(5)
C1 C5 Os1 71.3(3)
C4 C5 Os1 70.0(3)
C10 C5 Os1 127.8(4)
C12 C11 C15 107.3(6)
C12 C11 C16 129.3(9)
C15 C11 C16 123.1(9)
C12 C11 Os2 70.8(3)
C15 C11 Os2 70.6(3)
C16 C11 Os2 128.3(5)
C11 C12 C13 108.6(5)
C11 C12 C17 126.7(10)
C13 C12 C17 124.6(10)
C11 C12 Os2 71.8(3)
C13 C12 Os2 71.7(3)
C17 C12 Os2 124.4(5)
C14 C13 C12 106.6(5)
C14 C13 C18 125.2(10)
C12 C13 C18 128.1(10)
C14 C13 Os2 71.9(3)
C12 C13 Os2 69.1(3)
C18 C13 Os2 125.7(5)
C13 C14 C15 108.7(6)
C13 C14 C19 125.8(9)
C15 C14 C19 125.3(9)
C13 C14 Os2 71.7(4)
C15 C14 Os2 69.5(3)
C19 C14 Os2 129.2(5)
C11 C15 C14 108.7(5)
C11 C15 C20 126.3(8)
C14 C15 C20 124.4(8)
C11 C15 Os2 71.6(3)
C14 C15 Os2 72.4(3)
C20 C15 Os2 129.0(5)
C22 C21 C25 109.1(4)
C22 C21 C26 127.2(6)
C25 C21 C26 123.6(6)
C22 C21 Os3 70.9(3)
C25 C21 Os3 71.7(3)
C26 C21 Os3 126.0(4)
C21 C22 C23 108.4(5)
C21 C22 C27 126.0(5)
C23 C22 C27 125.4(6)
C21 C22 Os3 71.7(3)
C23 C22 Os3 71.1(3)
C27 C22 Os3 126.8(4)
C22 C23 C24 107.6(5)
C22 C23 C28 127.6(5)
C24 C23 C28 124.7(5)
C22 C23 Os3 70.8(3)
C24 C23 Os3 70.4(3)
C28 C23 Os3 127.7(4)
C23 C24 C25 108.5(4)
C23 C24 C29 125.7(5)
C25 C24 C29 125.4(5)
C23 C24 Os3 71.3(3)
C25 C24 Os3 72.4(3)
C29 C24 Os3 127.9(4)
C24 C25 C21 106.5(5)
C24 C25 C30 126.6(5)
C21 C25 C30 126.7(5)
C24 C25 Os3 69.4(3)
C21 C25 Os3 70.2(3)
C30 C25 Os3 129.0(4)

loop_
_geom_bond_atom_site_label_1
_geom_bond_atom_site_label_2
_geom_bond_distance
Os1 C4 2.169(5)
Os1 C5 2.193(5)
Os1 C3 2.197(5)
Os1 C1 2.200(6)
Os1 C2 2.201(6)
Os1 Os2 2.7181(4)
Os1 Os3 2.7190(3)
Os2 C12 2.170(5)
Os2 C15 2.170(5)
Os2 C11 2.184(6)
Os2 C13 2.206(6)
Os2 C14 2.209(6)
Os2 Os3 2.7286(3)
Os3 C24 2.182(5)
Os3 C22 2.191(5)
Os3 C23 2.195(5)
Os3 C21 2.201(4)
Os3 C25 2.221(5)
C1 C5 1.423(8)
C1 C2 1.434(11)
C1 C6 1.526(9)
C2 C3 1.405(10)
C2 C7 1.521(9)
C3 C4 1.410(8)
C3 C8 1.552(10)
C4 C5 1.429(7)
C4 C9 1.503(7)
C5 C10 1.498(9)
C11 C12 1.394(11)
C11 C15 1.412(9)
C11 C16 1.512(11)
C12 C13 1.471(12)
C12 C17 1.513(9)
C13 C14 1.381(10)
C13 C18 1.511(10)
C14 C15 1.432(9)
C14 C19 1.495(10)
C15 C20 1.513(9)
C21 C22 1.411(9)
C21 C25 1.444(7)
C21 C26 1.517(7)
C22 C23 1.434(7)
C22 C27 1.498(8)
C23 C24 1.436(7)
C23 C28 1.492(8)
C24 C25 1.442(8)
C24 C29 1.502(7)
C25 C30 1.497(8)

loop_
_geom_torsion_atom_site_label_1
_geom_torsion_atom_site_label_2
_geom_torsion_atom_site_label_3
_geom_torsion_atom_site_label_4
_geom_torsion
C4 Os1 Os2 C12 91.0(4)
C5 Os1 Os2 C12 142.1(8)
C3 Os1 Os2 C12 48.3(3)
C1 Os1 Os2 C12 -37.3(5)
C2 Os1 Os2 C12 4.9(4)
Os3 Os1 Os2 C12 -143.4(3)
C4 Os1 Os2 C15 7.0(3)
C5 Os1 Os2 C15 58.1(7)
C3 Os1 Os2 C15 -35.7(3)
C1 Os1 Os2 C15 -121.2(5)
C2 Os1 Os2 C15 -79.1(4)
Os3 Os1 Os2 C15 132.7(2)
C4 Os1 Os2 C11 48.6(3)
C5 Os1 Os2 C11 99.6(7)
C3 Os1 Os2 C11 5.9(3)
C1 Os1 Os2 C11 -79.7(5)
C2 Os1 Os2 C11 -37.5(3)
Os3 Os1 Os2 C11 174.2(2)
C4 Os1 Os2 C13 132.7(5)
C5 Os1 Os2 C13 -176.3(8)
C3 Os1 Os2 C13 90.0(5)
C1 Os1 Os2 C13 4.4(6)
C2 Os1 Os2 C13 46.6(5)
Os3 Os1 Os2 C13 -101.7(5)
C4 Os1 Os2 C14 -36.2(8)
C5 Os1 Os2 C14 14.9(11)
C3 Os1 Os2 C14 -78.9(8)
C1 Os1 Os2 C14 -164.4(9)
C2 Os1 Os2 C14 -122.3(8)
Os3 Os1 Os2 C14 89.5(8)
C4 Os1 Os2 Os3 -125.6(2)
C5 Os1 Os2 Os3 -74.6(7)
C3 Os1 Os2 Os3 -168.32(19)
C1 Os1 Os2 Os3 106.1(4)
C2 Os1 Os2 Os3 148.3(3)
C4 Os1 Os3 C24 -107.2(3)
C5 Os1 Os3 C24 -65.5(3)
C3 Os1 Os3 C24 -148.9(10)
C1 Os1 Os3 C24 -22.4(3)
C2 Os1 Os3 C24 16.4(5)
Os2 Os1 Os3 C24 126.6(2)
C4 Os1 Os3 C22 20.8(4)
C5 Os1 Os3 C22 62.6(4)
C3 Os1 Os3 C22 -20.8(10)
C1 Os1 Os3 C22 105.6(4)
C2 Os1 Os3 C22 144.4(5)
Os2 Os1 Os3 C22 -105.3(3)
C4 Os1 Os3 C23 -163.6(9)
C5 Os1 Os3 C23 -121.9(9)
C3 Os1 Os3 C23 154.7(13)
C1 Os1 Os3 C23 -78.8(9)
C2 Os1 Os3 C23 -40.0(10)
Os2 Os1 Os3 C23 70.3(9)
C4 Os1 Os3 C21 -20.3(3)
C5 Os1 Os3 C21 21.4(2)
C3 Os1 Os3 C21 -62.0(10)
C1 Os1 Os3 C21 64.4(3)
C2 Os1 Os3 C21 103.2(4)
Os2 Os1 Os3 C21 -146.48(17)
C4 Os1 Os3 C25 -64.6(3)
C5 Os1 Os3 C25 -22.9(2)
C3 Os1 Os3 C25 -106.3(10)
C1 Os1 Os3 C25 20.2(2)
C2 Os1 Os3 C25 59.0(4)
Os2 Os1 Os3 C25 169.26(15)
C4 Os1 Os3 Os2 126.1(2)
C5 Os1 Os3 Os2 167.85(15)
C3 Os1 Os3 Os2 84.4(10)
C1 Os1 Os3 Os2 -149.07(19)
C2 Os1 Os3 Os2 -110.3(4)
C12 Os2 Os3 C24 -19.7(4)
C15 Os2 Os3 C24 108.2(3)
C11 Os2 Os3 C24 178.8(16)
C13 Os2 Os3 C24 23.2(3)
C14 Os2 Os3 C24 65.7(3)
Os1 Os2 Os3 C24 -128.4(2)
C12 Os2 Os3 C22 -105.4(4)
C15 Os2 Os3 C22 22.6(3)
C11 Os2 Os3 C22 93.2(16)
C13 Os2 Os3 C22 -62.5(3)
C14 Os2 Os3 C22 -20.0(3)
Os1 Os2 Os3 C22 146.00(17)
C12 Os2 Os3 C23 -61.6(4)
C15 Os2 Os3 C23 66.3(3)
C11 Os2 Os3 C23 136.9(16)
C13 Os2 Os3 C23 -18.7(3)
C14 Os2 Os3 C23 23.8(3)
Os1 Os2 Os3 C23 -170.28(14)
C12 Os2 Os3 C21 -144.3(5)
C15 Os2 Os3 C21 -16.3(4)
C11 Os2 Os3 C21 54.3(16)
C13 Os2 Os3 C21 -101.4(4)
C14 Os2 Os3 C21 -58.9(4)
Os1 Os2 Os3 C21 107.1(3)
C12 Os2 Os3 C25 29.0(10)
C15 Os2 Os3 C25 157.0(9)
C11 Os2 Os3 C25 -132.4(18)
C13 Os2 Os3 C25 71.9(9)
C14 Os2 Os3 C25 114.4(9)
Os1 Os2 Os3 C25 -79.6(9)
C12 Os2 Os3 Os1 108.6(4)
C15 Os2 Os3 Os1 -123.4(3)
C11 Os2 Os3 Os1 -52.8(16)
C13 Os2 Os3 Os1 151.5(3)
C14 Os2 Os3 Os1 -166.0(2)
C4 Os1 C1 C5 37.7(3)
C3 Os1 C1 C5 80.1(4)
C2 Os1 C1 C5 117.1(5)
Os2 Os1 C1 C5 179.8(3)
Os3 Os1 C1 C5 -90.6(3)
C4 Os1 C1 C2 -79.4(4)
C5 Os1 C1 C2 -117.1(5)
C3 Os1 C1 C2 -37.0(4)
Os2 Os1 C1 C2 62.7(5)
Os3 Os1 C1 C2 152.3(3)
C4 Os1 C1 C6 158.5(8)
C5 Os1 C1 C6 120.8(9)
C3 Os1 C1 C6 -159.2(8)
C2 Os1 C1 C6 -122.1(9)
Os2 Os1 C1 C6 -59.5(10)
Os3 Os1 C1 C6 30.1(8)
C5 C1 C2 C3 0.0(6)
C6 C1 C2 C3 -176.1(6)
Os1 C1 C2 C3 61.9(4)
C5 C1 C2 C7 176.7(6)
C6 C1 C2 C7 0.6(10)
Os1 C1 C2 C7 -121.5(7)
C5 C1 C2 Os1 -61.9(4)
C6 C1 C2 Os1 122.0(6)
C4 Os1 C2 C3 -36.9(4)
C5 Os1 C2 C3 -80.0(4)
C1 Os1 C2 C3 -117.6(5)
Os2 Os1 C2 C3 91.5(4)
Os3 Os1 C2 C3 -175.7(3)
C4 Os1 C2 C1 80.7(3)
C5 Os1 C2 C1 37.7(3)
C3 Os1 C2 C1 117.6(5)
Os2 Os1 C2 C1 -150.9(3)
Os3 Os1 C2 C1 -58.0(5)
C4 Os1 C2 C7 -158.1(10)
C5 Os1 C2 C7 158.8(10)
C3 Os1 C2 C7 -121.2(11)
C1 Os1 C2 C7 121.1(10)
Os2 Os1 C2 C7 -29.8(10)
Os3 Os1 C2 C7 63.1(11)
C1 C2 C3 C4 -1.2(7)
C7 C2 C3 C4 -177.9(6)
Os1 C2 C3 C4 60.5(4)
C1 C2 C3 C8 173.3(6)
C7 C2 C3 C8 -3.3(11)
Os1 C2 C3 C8 -124.9(7)
C1 C2 C3 Os1 -61.7(4)
C7 C2 C3 Os1 121.6(7)
C4 Os1 C3 C2 118.8(6)
C5 Os1 C3 C2 80.4(4)
C1 Os1 C3 C2 37.8(4)
Os2 Os1 C3 C2 -112.3(4)
Os3 Os1 C3 C2 168.9(8)
C5 Os1 C3 C4 -38.4(3)
C1 Os1 C3 C4 -81.0(4)
C2 Os1 C3 C4 -118.8(6)
Os2 Os1 C3 C4 128.9(3)
Os3 Os1 C3 C4 50.2(12)
C4 Os1 C3 C8 -118.4(8)
C5 Os1 C3 C8 -156.8(7)
C1 Os1 C3 C8 160.6(7)
C2 Os1 C3 C8 122.8(8)
Os2 Os1 C3 C8 10.5(7)
Os3 Os1 C3 C8 -68.3(13)
C2 C3 C4 C5 1.9(7)
C8 C3 C4 C5 -172.8(6)
Os1 C3 C4 C5 63.3(4)
C2 C3 C4 C9 174.9(5)
C8 C3 C4 C9 0.1(10)
Os1 C3 C4 C9 -123.7(6)
C2 C3 C4 Os1 -61.4(4)
C8 C3 C4 Os1 123.9(6)
C5 Os1 C4 C3 116.5(5)
C1 Os1 C4 C3 79.2(4)
C2 Os1 C4 C3 36.5(4)
Os2 Os1 C4 C3 -77.7(4)
Os3 Os1 C4 C3 -168.8(3)
C3 Os1 C4 C5 -116.5(5)
C1 Os1 C4 C5 -37.3(3)
C2 Os1 C4 C5 -80.0(4)
Os2 Os1 C4 C5 165.7(2)
Os3 Os1 C4 C5 74.7(4)
C5 Os1 C4 C9 -121.8(6)
C3 Os1 C4 C9 121.6(7)
C1 Os1 C4 C9 -159.1(6)
C2 Os1 C4 C9 158.1(6)
Os2 Os1 C4 C9 43.9(6)
Os3 Os1 C4 C9 -47.1(6)
C2 C1 C5 C4 1.2(6)
C6 C1 C5 C4 177.3(6)
Os1 C1 C5 C4 -60.8(4)
C2 C1 C5 C10 -174.3(6)
C6 C1 C5 C10 1.8(10)
Os1 C1 C5 C10 123.7(6)
C2 C1 C5 Os1 62.0(4)
C6 C1 C5 Os1 -121.9(7)
C3 C4 C5 C1 -1.9(6)
C9 C4 C5 C1 -174.8(5)
Os1 C4 C5 C1 61.7(4)
C3 C4 C5 C10 173.7(6)
C9 C4 C5 C10 0.8(10)
Os1 C4 C5 C10 -122.7(6)
C3 C4 C5 Os1 -63.6(4)
C9 C4 C5 Os1 123.5(6)
C4 Os1 C5 C1 -117.7(5)
C3 Os1 C5 C1 -79.9(4)
C2 Os1 C5 C1 -37.9(4)
Os2 Os1 C5 C1 -179.5(6)
Os3 Os1 C5 C1 111.7(3)
C3 Os1 C5 C4 37.8(3)
C1 Os1 C5 C4 117.7(5)
C2 Os1 C5 C4 79.8(4)
Os2 Os1 C5 C4 -61.8(8)
Os3 Os1 C5 C4 -130.6(3)
C4 Os1 C5 C10 120.0(7)
C3 Os1 C5 C10 157.9(6)
C1 Os1 C5 C10 -122.3(7)
C2 Os1 C5 C10 -160.1(6)
Os2 Os1 C5 C10 58.2(10)
Os3 Os1 C5 C10 -10.6(6)
C15 Os2 C11 C12 -117.2(6)
C13 Os2 C11 C12 -38.6(4)
C14 Os2 C11 C12 -79.4(4)
Os1 Os2 C11 C12 114.2(4)
Os3 Os2 C11 C12 164.3(14)
C12 Os2 C11 C15 117.2(6)
C13 Os2 C11 C15 78.6(4)
C14 Os2 C11 C15 37.8(4)
Os1 Os2 C11 C15 -128.6(3)
Os3 Os2 C11 C15 -78.5(16)
C12 Os2 C11 C16 -125.5(12)
C15 Os2 C11 C16 117.3(11)
C13 Os2 C11 C16 -164.1(11)
C14 Os2 C11 C16 155.1(11)
Os1 Os2 C11 C16 -11.3(11)
Os3 Os2 C11 C16 39(2)
C15 C11 C12 C13 1.1(6)
C16 C11 C12 C13 -173.1(7)
Os2 C11 C12 C13 62.6(4)
C15 C11 C12 C17 178.7(7)
C16 C11 C12 C17 4.4(12)
Os2 C11 C12 C17 -119.9(7)
C15 C11 C12 Os2 -61.5(4)
C16 C11 C12 Os2 124.2(8)
C15 Os2 C12 C11 37.9(4)
C13 Os2 C12 C11 117.6(5)
C14 Os2 C12 C11 81.0(4)
Os1 Os2 C12 C11 -88.1(4)
Os3 Os2 C12 C11 -176.6(3)
C15 Os2 C12 C13 -79.7(4)
C11 Os2 C12 C13 -117.6(5)
C14 Os2 C12 C13 -36.6(4)
Os1 Os2 C12 C13 154.3(3)
Os3 Os2 C12 C13 65.8(5)
C15 Os2 C12 C17 160.4(12)
C11 Os2 C12 C17 122.5(13)
C13 Os2 C12 C17 -119.9(12)
C14 Os2 C12 C17 -156.5(12)
Os1 Os2 C12 C17 34.4(12)
Os3 Os2 C12 C17 -54.1(13)
C11 C12 C13 C14 -0.2(6)
C17 C12 C13 C14 -177.8(6)
Os2 C12 C13 C14 62.5(4)
C11 C12 C13 C18 177.7(6)
C17 C12 C13 C18 0.1(10)
Os2 C12 C13 C18 -119.6(7)
C11 C12 C13 Os2 -62.7(4)
C17 C12 C13 Os2 119.7(7)
C12 Os2 C13 C14 -116.6(5)
C15 Os2 C13 C14 -37.4(4)
C11 Os2 C13 C14 -79.8(4)
Os1 Os2 C13 C14 -176.0(3)
Os3 Os2 C13 C14 97.2(3)
C15 Os2 C13 C12 79.2(4)
C11 Os2 C13 C12 36.7(4)
C14 Os2 C13 C12 116.6(5)
Os1 Os2 C13 C12 -59.5(6)
Os3 Os2 C13 C12 -146.3(3)
C12 Os2 C13 C18 122.6(12)
C15 Os2 C13 C18 -158.2(12)
C11 Os2 C13 C18 159.3(12)
C14 Os2 C13 C18 -120.8(12)
Os1 Os2 C13 C18 63.1(13)
Os3 Os2 C13 C18 -23.7(12)
C12 C13 C14 C15 -0.8(6)
C18 C13 C14 C15 -178.8(6)
Os2 C13 C14 C15 59.9(4)
C12 C13 C14 C19 173.8(7)
C18 C13 C14 C19 -4.2(10)
Os2 C13 C14 C19 -125.5(7)
C12 C13 C14 Os2 -60.7(4)
C18 C13 C14 Os2 121.4(6)
C12 Os2 C14 C13 39.5(4)
C15 Os2 C14 C13 119.0(5)
C11 Os2 C14 C13 81.5(4)
Os1 Os2 C14 C13 172.3(7)
Os3 Os2 C14 C13 -105.2(4)
C12 Os2 C14 C15 -79.5(4)
C11 Os2 C14 C15 -37.5(4)
C13 Os2 C14 C15 -119.0(5)
Os1 Os2 C14 C15 53.3(9)
Os3 Os2 C14 C15 135.8(3)
C12 Os2 C14 C19 161.1(11)
C15 Os2 C14 C19 -119.4(12)
C11 Os2 C14 C19 -156.9(11)
C13 Os2 C14 C19 121.6(12)
Os1 Os2 C14 C19 -66.1(15)
Os3 Os2 C14 C19 16.4(11)
C12 C11 C15 C14 -1.6(7)
C16 C11 C15 C14 173.1(7)
Os2 C11 C15 C14 -63.3(4)
C12 C11 C15 C20 -173.0(6)
C16 C11 C15 C20 1.7(11)
Os2 C11 C15 C20 125.4(7)
C12 C11 C15 Os2 61.6(4)
C16 C11 C15 Os2 -123.6(7)
C13 C14 C15 C11 1.5(7)
C19 C14 C15 C11 -173.1(6)
Os2 C14 C15 C11 62.8(4)
C13 C14 C15 C20 173.1(6)
C19 C14 C15 C20 -1.5(10)
Os2 C14 C15 C20 -125.7(6)
C13 C14 C15 Os2 -61.2(4)
C19 C14 C15 Os2 124.1(7)
C12 Os2 C15 C11 -37.4(4)
C13 Os2 C15 C11 -81.7(4)
C14 Os2 C15 C11 -117.4(5)
Os1 Os2 C15 C11 76.1(4)
Os3 Os2 C15 C11 169.9(3)
C12 Os2 C15 C14 80.1(4)
C11 Os2 C15 C14 117.4(5)
C13 Os2 C15 C14 35.7(4)
Os1 Os2 C15 C14 -166.4(3)
Os3 Os2 C15 C14 -72.7(4)
C12 Os2 C15 C20 -159.6(10)
C11 Os2 C15 C20 -122.2(10)
C13 Os2 C15 C20 156.1(10)
C14 Os2 C15 C20 120.4(10)
Os1 Os2 C15 C20 -46.1(10)
Os3 Os2 C15 C20 47.7(10)
C24 Os3 C21 C22 -80.8(3)
C23 Os3 C21 C22 -37.8(3)
C25 Os3 C21 C22 -118.6(4)
Os1 Os3 C21 C22 148.4(2)
Os2 Os3 C21 C22 59.5(4)
C24 Os3 C21 C25 37.9(3)
C22 Os3 C21 C25 118.6(4)
C23 Os3 C21 C25 80.9(3)
Os1 Os3 C21 C25 -93.0(3)
Os2 Os3 C21 C25 178.2(3)
C24 Os3 C21 C26 156.6(7)
C22 Os3 C21 C26 -122.7(7)
C23 Os3 C21 C26 -160.4(7)
C25 Os3 C21 C26 118.7(7)
Os1 Os3 C21 C26 25.7(7)
Os2 Os3 C21 C26 -63.1(7)
C25 C21 C22 C23 0.1(5)
C26 C21 C22 C23 -176.8(5)
Os3 C21 C22 C23 62.0(3)
C25 C21 C22 C27 175.5(5)
C26 C21 C22 C27 -1.4(8)
Os3 C21 C22 C27 -122.6(5)
C25 C21 C22 Os3 -61.8(3)
C26 C21 C22 Os3 121.2(5)
C24 Os3 C22 C21 80.0(3)
C23 Os3 C22 C21 117.7(4)
C25 Os3 C22 C21 37.2(3)
Os1 Os3 C22 C21 -63.5(4)
Os2 Os3 C22 C21 -150.5(2)
C24 Os3 C22 C23 -37.7(3)
C21 Os3 C22 C23 -117.7(4)
C25 Os3 C22 C23 -80.5(3)
Os1 Os3 C22 C23 178.9(2)
Os2 Os3 C22 C23 91.8(3)
C24 Os3 C22 C27 -158.3(7)
C23 Os3 C22 C27 -120.6(7)
C21 Os3 C22 C27 121.7(7)
C25 Os3 C22 C27 158.9(6)
Os1 Os3 C22 C27 58.3(8)
Os2 Os3 C22 C27 -28.7(6)
C21 C22 C23 C24 -1.3(5)
C27 C22 C23 C24 -176.7(5)
Os3 C22 C23 C24 61.1(3)
C21 C22 C23 C28 174.4(5)
C27 C22 C23 C28 -1.0(8)
Os3 C22 C23 C28 -123.2(5)
C21 C22 C23 Os3 -62.3(3)
C27 C22 C23 Os3 122.2(5)
C24 Os3 C23 C22 117.6(4)
C21 Os3 C23 C22 37.1(3)
C25 Os3 C23 C22 79.9(3)
Os1 Os3 C23 C22 -176.5(7)
Os2 Os3 C23 C22 -110.9(3)
C22 Os3 C23 C24 -117.6(4)
C21 Os3 C23 C24 -80.5(3)
C25 Os3 C23 C24 -37.8(3)
Os1 Os3 C23 C24 65.8(10)
Os2 Os3 C23 C24 131.5(3)
C24 Os3 C23 C28 -119.2(6)
C22 Os3 C23 C28 123.1(6)
C21 Os3 C23 C28 160.2(5)
C25 Os3 C23 C28 -157.0(5)
Os1 Os3 C23 C28 -53.4(11)
Os2 Os3 C23 C28 12.3(5)
C22 C23 C24 C25 1.9(5)
C28 C23 C24 C25 -173.9(5)
Os3 C23 C24 C25 63.2(3)
C22 C23 C24 C29 174.9(5)
C28 C23 C24 C29 -0.9(8)
Os3 C23 C24 C29 -123.7(5)
C22 C23 C24 Os3 -61.3(3)
C28 C23 C24 Os3 122.8(5)
C22 Os3 C24 C23 37.5(3)
C21 Os3 C24 C23 79.5(3)
C25 Os3 C24 C23 117.3(4)
Os1 Os3 C24 C23 -167.6(2)
Os2 Os3 C24 C23 -74.4(3)
C22 Os3 C24 C25 -79.8(3)
C23 Os3 C24 C25 -117.3(4)
C21 Os3 C24 C25 -37.8(3)
Os1 Os3 C24 C25 75.1(3)
Os2 Os3 C24 C25 168.3(2)
C22 Os3 C24 C29 158.7(6)
C23 Os3 C24 C29 121.2(7)
C21 Os3 C24 C29 -159.3(6)
C25 Os3 C24 C29 -121.5(7)
Os1 Os3 C24 C29 -46.4(6)
Os2 Os3 C24 C29 46.7(6)
C23 C24 C25 C21 -1.8(5)
C29 C24 C25 C21 -174.9(5)
Os3 C24 C25 C21 60.8(3)
C23 C24 C25 C30 173.4(5)
C29 C24 C25 C30 0.4(9)
Os3 C24 C25 C30 -124.0(6)
C23 C24 C25 Os3 -62.6(3)
C29 C24 C25 Os3 124.3(5)
C22 C21 C25 C24 1.0(5)
C26 C21 C25 C24 178.1(5)
Os3 C21 C25 C24 -60.3(3)
C22 C21 C25 C30 -174.2(5)
C26 C21 C25 C30 2.9(8)
Os3 C21 C25 C30 124.5(6)
C22 C21 C25 Os3 61.3(3)
C26 C21 C25 Os3 -121.6(5)
C22 Os3 C25 C24 80.6(3)
C23 Os3 C25 C24 37.8(3)
C21 Os3 C25 C24 117.2(5)
Os1 Os3 C25 C24 -132.0(3)
Os2 Os3 C25 C24 -57.6(10)
C24 Os3 C25 C21 -117.2(5)
C22 Os3 C25 C21 -36.6(3)
C23 Os3 C25 C21 -79.3(3)
Os1 Os3 C25 C21 110.8(3)
Os2 Os3 C25 C21 -174.8(7)
C24 Os3 C25 C30 121.1(6)
C22 Os3 C25 C30 -158.3(6)
C23 Os3 C25 C30 158.9(6)
C21 Os3 C25 C30 -121.7(7)
Os1 Os3 C25 C30 -10.9(6)
Os2 Os3 C25 C30 63.4(12)
